data_7012178
loop_
_publ_author_name
'van Staveren, Dave R.'
'Weyherm\"uller, Thomas'
'Metzler-Nolte, Nils'

_publ_section_title
;
 Organometallic \b-turn mimetics. A structural and spectroscopic study
 of inter-strand hydrogen bonding in ferrocene and cobaltocenium
 conjugates of amino acids and dipeptides
;
_journal_issue 2
_journal_name_full 'Dalton Transactions'
_journal_page_first 210
_journal_paper_doi 10.1039/b208363a
_journal_year 2003
_chemical_formula_sum 'C32 H32 Fe N2 O6'
_chemical_formula_weight 596.45
_chemical_name_systematic
; 
? 
;
_space_group_IT_number 170
_symmetry_cell_setting hexagonal
_symmetry_space_group_name_Hall 'P 65'
_symmetry_space_group_name_H-M 'P 65'
_atom_sites_solution_hydrogens geom
_atom_sites_solution_primary direct
_atom_sites_solution_secondary difmap
_audit_creation_method SHELXL
_cell_angle_alpha 90.00
_cell_angle_beta 90.00
_cell_angle_gamma 120.00
_cell_formula_units_Z 6
_cell_length_a 22.3320(15)
_cell_length_b 22.3320(15)
_cell_length_c 10.3690(7)
_cell_measurement_reflns_used 7937
_cell_measurement_temperature 100(2)
_cell_volume 4478.4(5)
_computing_cell_refinement 'Siemens SAINT 5'
_computing_data_collection 'Siemens SAINT 5'
_computing_data_reduction 'Siemens SAINT 5'
_computing_structure_refinement 'SHELXL-93 (Sheldrick, 1993)'
_computing_structure_solution 'SHELXS-86 (Sheldrick, 1990)'
_diffrn_ambient_temperature 100(2)
_diffrn_measurement_device 'Siemens SMART CCD-Detector'
_diffrn_measurement_method '\w-scan, 0.3 deg./frame'
_diffrn_radiation_monochromator graphite
_diffrn_radiation_source 'fine-focus sealed tube'
_diffrn_radiation_type MoK\a
_diffrn_radiation_wavelength 0.71073
_diffrn_reflns_av_R_equivalents 0.0645
_diffrn_reflns_av_sigmaI/netI 0.0723
_diffrn_reflns_limit_h_max 24
_diffrn_reflns_limit_h_min -25
_diffrn_reflns_limit_k_max 26
_diffrn_reflns_limit_k_min -17
_diffrn_reflns_limit_l_max 11
_diffrn_reflns_limit_l_min -12
_diffrn_reflns_number 18926
_diffrn_reflns_theta_max 25.00
_diffrn_reflns_theta_min 1.82
_exptl_absorpt_coefficient_mu 0.551
_exptl_absorpt_correction_T_max 0.900
_exptl_absorpt_correction_T_min 0.674
_exptl_absorpt_correction_type 'SADABS, G.M. Sheldrick 1994'
_exptl_crystal_colour 'yellow brown'
_exptl_crystal_density_diffrn 1.327
_exptl_crystal_description 'transparent column'
_exptl_crystal_F_000 1872
_exptl_crystal_size_max 0.53
_exptl_crystal_size_mid 0.18
_exptl_crystal_size_min 0.18
_refine_diff_density_max 1.189
_refine_diff_density_min -0.309
_refine_diff_density_rms 0.097
_refine_ls_abs_structure_details 'Flack H D (1983), Acta Cryst. A39, 876-881'
_refine_ls_abs_structure_Flack -0.01(2)
_refine_ls_extinction_method none
_refine_ls_goodness_of_fit_all 1.039
_refine_ls_goodness_of_fit_obs 1.097
_refine_ls_matrix_type full
_refine_ls_number_parameters 372
_refine_ls_number_reflns 4974
_refine_ls_number_restraints 1
_refine_ls_restrained_S_all 1.138
_refine_ls_restrained_S_obs 1.097
_refine_ls_R_factor_all 0.0742
_refine_ls_R_factor_obs 0.0532
_refine_ls_shift/esd_max 0.000
_refine_ls_shift/esd_mean 0.000
_refine_ls_structure_factor_coef Fsqd
_refine_ls_weighting_details 'w=1/[\s^2^(Fo^2^)+(0.0880P)^2^+0.0000P] where P=(Fo^2^+2Fc^2^)/3'
_refine_ls_weighting_scheme calc
_refine_ls_wR_factor_all 0.1567
_refine_ls_wR_factor_obs 0.1337
_reflns_number_observed 3953
_reflns_number_total 4980
_reflns_observed_criterion >2sigma(I)
_cod_data_source_file b208363a.txt
_cod_data_source_block 6a
_cod_depositor_comments
;
The following automatic conversions were performed:
'_symmetry_cell_setting' value 'Hexagonal' changed to 'hexagonal'
according to '/home/saulius/struct/CIF-dictionaries/cif_core.dic'
dictionary named 'cif_core.dic' version 2.4.1 from 2010-06-29.

Automatic conversion script
Id: cif_fix_enum 1527 2010-12-29 10:47:43Z saulius 

The following automatic conversions were performed:

'_refine_ls_weighting_scheme' value 'calc
w=1/[\s^2^(Fo^2^)+(0.0880P)^2^+0.0000P] where P=(Fo^2^+2Fc^2^)/3' was
changed to 'calc'. New tag '_refine_ls_weighting_details' was
created. The value of the new tag was set to
'w=1/[\s^2^(Fo^2^)+(0.0880P)^2^+0.0000P] where P=(Fo^2^+2Fc^2^)/3'.

Automatic conversion script
Id: cif_fix_values 3143 2015-03-26 13:38:13Z robertas 
;
_cod_original_sg_symbol_H-M P6(5)
_cod_database_code 7012178

loop_
_symmetry_equiv_pos_as_xyz
'x, y, z'
'-y, x-y, z+2/3'
'-x+y, -x, z+1/3'
'-x, -y, z+1/2'
'y, -x+y, z+1/6'
'x-y, x, z+5/6'

loop_
_atom_site_aniso_label
_atom_site_aniso_U_11
_atom_site_aniso_U_22
_atom_site_aniso_U_33
_atom_site_aniso_U_23
_atom_site_aniso_U_13
_atom_site_aniso_U_12
Fe1 0.0273(4) 0.0235(4) 0.0187(4) 0.0008(3) -0.0007(3) 0.0104(3)
C1 0.028(3) 0.025(3) 0.033(3) 0.004(2) -0.001(2) 0.014(3)
C2 0.033(3) 0.043(4) 0.030(3) -0.003(3) -0.007(3) 0.018(3)
C3 0.023(3) 0.033(3) 0.035(3) 0.003(3) 0.002(3) 0.011(3)
C4 0.026(3) 0.034(3) 0.027(3) 0.002(2) 0.004(2) 0.017(3)
C5 0.019(3) 0.029(3) 0.025(3) 0.005(2) 0.002(2) 0.015(2)
O6 0.028(2) 0.030(2) 0.022(2) 0.001(2) 0.000(2) 0.017(2)
C6 0.022(3) 0.024(3) 0.016(3) 0.003(2) 0.005(2) 0.015(2)
N7 0.022(2) 0.017(2) 0.025(2) 0.005(2) 0.002(2) 0.008(2)
C8 0.023(3) 0.022(3) 0.026(3) 0.001(2) 0.002(2) 0.010(2)
O9 0.036(2) 0.027(2) 0.039(2) -0.004(2) 0.008(2) 0.016(2)
C9 0.022(3) 0.031(3) 0.028(3) 0.002(3) -0.001(2) 0.012(3)
O10 0.032(2) 0.022(2) 0.041(2) 0.002(2) 0.017(2) 0.004(2)
C11 0.042(4) 0.031(3) 0.054(4) 0.003(3) 0.032(3) 0.006(3)
C12 0.020(2) 0.023(3) 0.022(3) 0.000(2) -0.001(2) 0.009(2)
C13 0.029(3) 0.032(3) 0.023(3) 0.002(2) -0.002(2) 0.020(3)
C14 0.038(3) 0.025(3) 0.026(3) 0.004(2) 0.001(2) 0.016(3)
C15 0.064(4) 0.040(3) 0.027(3) -0.006(3) -0.003(3) 0.035(3)
C16 0.043(4) 0.053(4) 0.024(3) 0.002(3) 0.008(3) 0.027(3)
C17 0.024(3) 0.058(4) 0.029(3) 0.007(3) 0.007(2) 0.019(3)
C18 0.025(3) 0.035(3) 0.026(3) 0.001(3) -0.004(3) 0.010(2)
C21 0.042(3) 0.020(3) 0.031(4) -0.003(2) 0.002(3) 0.012(3)
C22 0.052(4) 0.027(3) 0.025(3) -0.004(2) 0.001(3) 0.018(3)
C23 0.044(3) 0.035(3) 0.025(3) 0.003(2) 0.011(3) 0.023(3)
C24 0.029(3) 0.030(3) 0.023(3) 0.003(3) 0.005(3) 0.016(2)
C25 0.030(3) 0.028(3) 0.021(3) 0.004(2) 0.001(2) 0.014(2)
O26 0.033(2) 0.019(2) 0.021(2) 0.0003(15) -0.003(2) 0.012(2)
C26 0.026(3) 0.026(3) 0.027(3) 0.005(2) 0.001(2) 0.019(3)
N27 0.029(2) 0.021(2) 0.020(2) 0.001(2) 0.002(2) 0.010(2)
C28 0.024(3) 0.021(3) 0.020(3) -0.003(2) 0.000(2) 0.009(2)
C29 0.022(3) 0.020(3) 0.021(3) 0.005(2) 0.001(2) 0.004(2)
O29 0.043(2) 0.040(2) 0.033(2) -0.006(2) -0.003(2) 0.027(2)
O30 0.047(2) 0.040(2) 0.028(2) -0.008(2) -0.011(2) 0.030(2)
C31 0.047(4) 0.042(4) 0.041(4) -0.004(3) -0.023(3) 0.028(3)
C32 0.029(3) 0.030(3) 0.022(3) 0.005(2) 0.002(2) 0.013(2)
C33 0.028(3) 0.029(3) 0.021(3) 0.006(3) 0.008(2) 0.010(2)
C34 0.028(3) 0.035(3) 0.021(3) 0.003(2) 0.001(2) 0.012(3)
C35 0.036(3) 0.051(4) 0.027(3) 0.006(3) -0.002(3) 0.025(3)
C36 0.033(3) 0.040(3) 0.045(4) 0.013(3) 0.007(3) 0.021(3)
C37 0.046(4) 0.041(4) 0.039(4) -0.007(3) -0.008(3) 0.025(3)
C38 0.035(3) 0.045(4) 0.032(3) -0.012(3) -0.009(3) 0.021(3)

loop_
_atom_site_label
_atom_site_type_symbol
_atom_site_fract_x
_atom_site_fract_y
_atom_site_fract_z
_atom_site_U_iso_or_equiv
_atom_site_thermal_displace_type
_atom_site_occupancy
_atom_site_calc_flag
_atom_site_refinement_flags
_atom_site_disorder_group
Fe1 Fe 0.34833(4) 0.10786(4) 0.04523(7) 0.0242(2) Uani 1 d . .
C1 C 0.3190(3) 0.1755(3) -0.0199(5) 0.0283(13) Uani 1 d . .
H1 H 0.3353(3) 0.2031(3) -0.0955(5) 0.034 Uiso 1 calc R .
C2 C 0.2606(3) 0.1085(3) -0.0115(6) 0.0359(14) Uani 1 d . .
H2 H 0.2305(3) 0.0833(3) -0.0804(6) 0.043 Uiso 1 calc R .
C3 C 0.2549(3) 0.0855(3) 0.1185(5) 0.0314(13) Uani 1 d . .
H3 H 0.2206(3) 0.0419(3) 0.1509(5) 0.038 Uiso 1 calc R .
C4 C 0.3088(3) 0.1383(3) 0.1905(5) 0.0281(12) Uani 1 d . .
H4 H 0.3170(3) 0.1369(3) 0.2801(5) 0.034 Uiso 1 calc R .
C5 C 0.3488(2) 0.1942(3) 0.1052(5) 0.0231(12) Uani 1 d . .
O6 O 0.4235(2) 0.3147(2) 0.0763(3) 0.0258(8) Uani 1 d . .
C6 C 0.4113(2) 0.2618(2) 0.1359(5) 0.0194(11) Uani 1 d . .
N7 N 0.4523(2) 0.2633(2) 0.2311(4) 0.0220(9) Uani 1 d . .
H7 H 0.4396(2) 0.2264(2) 0.2792(4) 0.026 Uiso 1 calc R .
C8 C 0.5185(3) 0.3263(3) 0.2556(5) 0.0240(12) Uani 1 d . .
H8 H 0.5103(3) 0.3660(3) 0.2680(5) 0.029 Uiso 1 calc R .
O9 O 0.5663(2) 0.2972(2) 0.0718(4) 0.0340(9) Uani 1 d . .
C9 C 0.5661(3) 0.3409(3) 0.1398(5) 0.0272(12) Uani 1 d . .
O10 O 0.6098(2) 0.4084(2) 0.1292(4) 0.0358(10) Uani 1 d . .
C11 C 0.6617(3) 0.4283(3) 0.0280(6) 0.048(2) Uani 1 d . .
H11A H 0.6991(10) 0.4209(19) 0.0583(15) 0.072 Uiso 1 calc R .
H11B H 0.6806(15) 0.4772(6) 0.0068(27) 0.072 Uiso 1 calc R .
H11C H 0.6404(5) 0.4001(14) -0.0490(14) 0.072 Uiso 1 calc R .
C12 C 0.5543(2) 0.3189(3) 0.3754(5) 0.0229(11) Uani 1 d . .
H12A H 0.5523(2) 0.2736(3) 0.3718(5) 0.027 Uiso 1 calc R .
H12B H 0.6036(2) 0.3554(3) 0.3735(5) 0.027 Uiso 1 calc R .
C13 C 0.5229(3) 0.3239(3) 0.5025(5) 0.0256(12) Uani 1 d . .
C14 C 0.5596(3) 0.3806(3) 0.5825(5) 0.0297(13) Uani 1 d . .
H14 H 0.6032(3) 0.4172(3) 0.5545(5) 0.036 Uiso 1 calc R .
C15 C 0.5349(3) 0.3855(3) 0.7010(6) 0.0398(15) Uani 1 d . .
H15 H 0.5616(3) 0.4245(3) 0.7545(6) 0.048 Uiso 1 calc R .
C16 C 0.4699(3) 0.3326(3) 0.7427(6) 0.0387(15) Uani 1 d . .
H16 H 0.4521(3) 0.3355(3) 0.8243(6) 0.046 Uiso 1 calc R .
C17 C 0.4326(3) 0.2767(3) 0.6635(6) 0.0377(15) Uani 1 d . .
H17 H 0.3882(3) 0.2413(3) 0.6905(6) 0.045 Uiso 1 calc R .
C18 C 0.4581(3) 0.2707(3) 0.5451(6) 0.0309(12) Uani 1 d . .
H18 H 0.4320(3) 0.2310(3) 0.4931(6) 0.037 Uiso 1 calc R .
C21 C 0.3556(3) 0.0210(3) 0.0679(5) 0.0323(13) Uani 1 d . .
H21 H 0.3211(3) -0.0209(3) 0.1055(5) 0.039 Uiso 1 calc R .
C22 C 0.3622(3) 0.0384(3) -0.0651(5) 0.0354(14) Uani 1 d . .
H22 H 0.3331(3) 0.0098(3) -0.1324(5) 0.043 Uiso 1 calc R .
C23 C 0.4205(3) 0.1065(3) -0.0801(5) 0.0333(14) Uani 1 d . .
H23 H 0.4365(3) 0.1310(3) -0.1591(5) 0.040 Uiso 1 calc R .
C24 C 0.4497(3) 0.1308(3) 0.0413(5) 0.0266(11) Uani 1 d . .
H24 H 0.4890(3) 0.1746(3) 0.0590(5) 0.032 Uiso 1 calc R .
C25 C 0.4102(3) 0.0780(3) 0.1348(5) 0.0267(12) Uani 1 d . .
O26 O 0.4568(2) 0.1463(2) 0.3241(3) 0.0247(8) Uani 1 d . .
C26 C 0.4190(3) 0.0885(3) 0.2778(5) 0.0239(12) Uani 1 d . .
N27 N 0.3826(2) 0.0315(2) 0.3505(4) 0.0244(10) Uani 1 d . .
H27 H 0.3576(2) -0.0091(2) 0.3137(4) 0.029 Uiso 1 calc R .
C28 C 0.3850(3) 0.0377(3) 0.4900(5) 0.0225(11) Uani 1 d . .
H28 H 0.4030(3) 0.0873(3) 0.5129(5) 0.027 Uiso 1 calc R .
C29 C 0.4325(2) 0.0150(2) 0.5473(5) 0.0241(11) Uani 1 d . .
O29 O 0.4445(2) -0.0272(2) 0.5031(4) 0.0362(9) Uani 1 d . .
O30 O 0.4585(2) 0.0484(2) 0.6583(4) 0.0353(9) Uani 1 d . .
C31 C 0.5030(3) 0.0293(3) 0.7283(6) 0.0408(15) Uani 1 d . .
H31A H 0.5082(16) 0.0457(17) 0.8175(11) 0.061 Uiso 1 calc R .
H31B H 0.5484(7) 0.0505(16) 0.6867(22) 0.061 Uiso 1 calc R .
H31C H 0.4822(10) -0.0211(3) 0.7278(32) 0.061 Uiso 1 calc R .
C32 C 0.3118(2) -0.0059(3) 0.5490(5) 0.0278(11) Uani 1 d . .
H32A H 0.2874(2) -0.0512(3) 0.5047(5) 0.033 Uiso 1 calc R .
H32B H 0.3162(2) -0.0146(3) 0.6412(5) 0.033 Uiso 1 calc R .
C33 C 0.2690(3) 0.0294(3) 0.5375(5) 0.0277(12) Uani 1 d . .
C34 C 0.2192(3) 0.0107(3) 0.4417(5) 0.0293(13) Uani 1 d . .
H34 H 0.2109(3) -0.0254(3) 0.3832(5) 0.035 Uiso 1 calc R .
C35 C 0.1818(3) 0.0445(3) 0.4315(5) 0.0367(14) Uani 1 d . .
H35 H 0.1483(3) 0.0318(3) 0.3652(5) 0.044 Uiso 1 calc R .
C36 C 0.1927(3) 0.0966(3) 0.5170(6) 0.0379(15) Uani 1 d . .
H36 H 0.1667(3) 0.1195(3) 0.5105(6) 0.045 Uiso 1 calc R .
C37 C 0.2421(3) 0.1147(3) 0.6118(6) 0.0401(15) Uani 1 d . .
H37 H 0.2503(3) 0.1505(3) 0.6709(6) 0.048 Uiso 1 calc R .
C38 C 0.2790(3) 0.0818(3) 0.6211(6) 0.0365(14) Uani 1 d . .
H38 H 0.3128(3) 0.0951(3) 0.6872(6) 0.044 Uiso 1 calc R .

loop_
_atom_type_symbol
_atom_type_description
_atom_type_scat_dispersion_real
_atom_type_scat_dispersion_imag
_atom_type_scat_source
C C 0.0033 0.0016 'International Tables Vol C Tables 4.2.6.8 and 6.1.1.4'
H H 0.0000 0.0000 'International Tables Vol C Tables 4.2.6.8 and 6.1.1.4'
N N 0.0061 0.0033 'International Tables Vol C Tables 4.2.6.8 and 6.1.1.4'
O O 0.0106 0.0060 'International Tables Vol C Tables 4.2.6.8 and 6.1.1.4'
Fe Fe 0.3463 0.8444 'International Tables Vol C Tables 4.2.6.8 and 6.1.1.4'

loop_
_geom_angle_atom_site_label_1
_geom_angle_atom_site_label_2
_geom_angle_atom_site_label_3
_geom_angle
_geom_angle_site_symmetry_1
_geom_angle_site_symmetry_3
_geom_angle_publ_flag
C5 Fe1 C4 41.1(2) . . ?
C5 Fe1 C25 119.5(2) . . ?
C4 Fe1 C25 104.6(2) . . ?
C5 Fe1 C3 68.6(2) . . ?
C4 Fe1 C3 40.5(2) . . ?
C25 Fe1 C3 122.0(2) . . ?
C5 Fe1 C21 155.1(2) . . ?
C4 Fe1 C21 119.2(2) . . ?
C25 Fe1 C21 41.0(2) . . ?
C3 Fe1 C21 106.4(2) . . ?
C5 Fe1 C1 41.0(2) . . ?
C4 Fe1 C1 69.0(2) . . ?
C25 Fe1 C1 156.5(2) . . ?
C3 Fe1 C1 68.6(2) . . ?
C21 Fe1 C1 161.9(2) . . ?
C5 Fe1 C2 68.3(2) . . ?
C4 Fe1 C2 68.5(2) . . ?
C25 Fe1 C2 160.1(2) . . ?
C3 Fe1 C2 40.8(2) . . ?
C21 Fe1 C2 124.8(2) . . ?
C1 Fe1 C2 40.4(2) . . ?
C5 Fe1 C24 106.8(2) . . ?
C4 Fe1 C24 122.8(2) . . ?
C25 Fe1 C24 41.2(2) . . ?
C3 Fe1 C24 159.2(2) . . ?
C21 Fe1 C24 68.8(2) . . ?
C1 Fe1 C24 122.1(2) . . ?
C2 Fe1 C24 158.2(2) . . ?
C5 Fe1 C22 162.4(2) . . ?
C4 Fe1 C22 156.1(2) . . ?
C25 Fe1 C22 68.1(2) . . ?
C3 Fe1 C22 122.8(2) . . ?
C21 Fe1 C22 40.4(2) . . ?
C1 Fe1 C22 126.6(2) . . ?
C2 Fe1 C22 110.4(2) . . ?
C24 Fe1 C22 67.5(2) . . ?
C5 Fe1 C23 124.8(2) . . ?
C4 Fe1 C23 159.8(2) . . ?
C25 Fe1 C23 67.9(2) . . ?
C3 Fe1 C23 159.3(2) . . ?
C21 Fe1 C23 68.1(2) . . ?
C1 Fe1 C23 110.0(2) . . ?
C2 Fe1 C23 124.7(2) . . ?
C24 Fe1 C23 39.4(2) . . ?
C22 Fe1 C23 40.3(2) . . ?
C2 C1 C5 107.7(5) . . ?
C2 C1 Fe1 70.3(3) . . ?
C5 C1 Fe1 68.8(3) . . ?
C1 C2 C3 108.0(5) . . ?
C1 C2 Fe1 69.3(3) . . ?
C3 C2 Fe1 68.9(3) . . ?
C4 C3 C2 108.3(5) . . ?
C4 C3 Fe1 69.5(3) . . ?
C2 C3 Fe1 70.3(3) . . ?
C3 C4 C5 107.7(5) . . ?
C3 C4 Fe1 70.0(3) . . ?
C5 C4 Fe1 69.1(3) . . ?
C1 C5 C4 108.3(4) . . ?
C1 C5 C6 123.8(5) . . ?
C4 C5 C6 127.9(5) . . ?
C1 C5 Fe1 70.2(3) . . ?
C4 C5 Fe1 69.7(3) . . ?
C6 C5 Fe1 125.9(3) . . ?
O6 C6 N7 121.7(4) . . ?
O6 C6 C5 120.5(4) . . ?
N7 C6 C5 117.8(4) . . ?
C6 N7 C8 120.1(4) . . ?
N7 C8 C9 109.2(4) . . ?
N7 C8 C12 111.5(4) . . ?
C9 C8 C12 108.4(4) . . ?
O9 C9 O10 124.9(5) . . ?
O9 C9 C8 124.9(5) . . ?
O10 C9 C8 110.1(4) . . ?
C9 O10 C11 115.2(4) . . ?
C13 C12 C8 114.2(4) . . ?
C14 C13 C18 118.1(5) . . ?
C14 C13 C12 120.0(5) . . ?
C18 C13 C12 121.8(5) . . ?
C15 C14 C13 122.0(5) . . ?
C14 C15 C16 119.8(5) . . ?
C17 C16 C15 118.8(5) . . ?
C16 C17 C18 121.6(5) . . ?
C17 C18 C13 119.7(5) . . ?
C22 C21 C25 107.7(5) . . ?
C22 C21 Fe1 71.1(3) . . ?
C25 C21 Fe1 69.3(3) . . ?
C21 C22 C23 108.1(5) . . ?
C21 C22 Fe1 68.5(3) . . ?
C23 C22 Fe1 70.2(3) . . ?
C24 C23 C22 108.3(5) . . ?
C24 C23 Fe1 69.3(3) . . ?
C22 C23 Fe1 69.5(3) . . ?
C23 C24 C25 108.2(5) . . ?
C23 C24 Fe1 71.3(3) . . ?
C25 C24 Fe1 68.5(3) . . ?
C21 C25 C24 107.7(5) . . ?
C21 C25 C26 127.5(5) . . ?
C24 C25 C26 124.0(5) . . ?
C21 C25 Fe1 69.7(3) . . ?
C24 C25 Fe1 70.3(3) . . ?
C26 C25 Fe1 117.3(4) . . ?
O26 C26 N27 123.0(5) . . ?
O26 C26 C25 121.2(5) . . ?
N27 C26 C25 115.8(5) . . ?
C26 N27 C28 119.5(4) . . ?
N27 C28 C29 111.1(4) . . ?
N27 C28 C32 110.9(4) . . ?
C29 C28 C32 109.4(4) . . ?
O29 C29 O30 124.4(5) . . ?
O29 C29 C28 126.0(5) . . ?
O30 C29 C28 109.6(4) . . ?
C29 O30 C31 115.9(4) . . ?
C33 C32 C28 112.5(4) . . ?
C38 C33 C34 118.0(5) . . ?
C38 C33 C32 120.9(5) . . ?
C34 C33 C32 121.1(5) . . ?
C35 C34 C33 120.1(5) . . ?
C34 C35 C36 120.7(5) . . ?
C37 C36 C35 118.8(5) . . ?
C38 C37 C36 120.5(6) . . ?
C37 C38 C33 122.0(5) . . ?

loop_
_geom_bond_atom_site_label_1
_geom_bond_atom_site_label_2
_geom_bond_distance
_geom_bond_site_symmetry_2
_geom_bond_publ_flag
Fe1 C5 2.020(5) . ?
Fe1 C4 2.028(5) . ?
Fe1 C25 2.033(5) . ?
Fe1 C3 2.034(5) . ?
Fe1 C21 2.039(5) . ?
Fe1 C1 2.039(5) . ?
Fe1 C2 2.052(6) . ?
Fe1 C24 2.057(5) . ?
Fe1 C22 2.073(5) . ?
Fe1 C23 2.083(5) . ?
C1 C2 1.411(8) . ?
C1 C5 1.422(7) . ?
C2 C3 1.425(8) . ?
C3 C4 1.407(7) . ?
C4 C5 1.422(7) . ?
C5 C6 1.492(7) . ?
O6 C6 1.238(5) . ?
C6 N7 1.335(6) . ?
N7 C8 1.467(6) . ?
C8 C9 1.527(7) . ?
C8 C12 1.531(7) . ?
O9 C9 1.205(6) . ?
C9 O10 1.330(6) . ?
O10 C11 1.459(6) . ?
C12 C13 1.523(7) . ?
C13 C14 1.388(7) . ?
C13 C18 1.407(7) . ?
C14 C15 1.374(8) . ?
C15 C16 1.405(8) . ?
C16 C17 1.374(8) . ?
C17 C18 1.388(8) . ?
C21 C22 1.420(8) . ?
C21 C25 1.426(7) . ?
C22 C23 1.433(8) . ?
C23 C24 1.397(8) . ?
C24 C25 1.439(7) . ?
C25 C26 1.498(7) . ?
O26 C26 1.232(6) . ?
C26 N27 1.348(6) . ?
N27 C28 1.452(7) . ?
C28 C29 1.507(7) . ?
C28 C32 1.550(7) . ?
C29 O29 1.193(6) . ?
C29 O30 1.336(6) . ?
O30 C31 1.455(6) . ?
C32 C33 1.517(7) . ?
C33 C38 1.382(7) . ?
C33 C34 1.391(7) . ?
C34 C35 1.381(8) . ?
C35 C36 1.384(8) . ?
C36 C37 1.378(8) . ?
C37 C38 1.354(8) . ?
